data_7217232
loop_
_publ_author_name
'Yao, Ching-Fa'
'R. R, Rajawinslin.'
'Gawande, Sachin D.'
'Kavala, Veerababurao'
'Huang, Yi-Hsiang'
'Kuo, Chun-Wei'
'Kuo, Ting-Shen'
'Chen, Mei-Ling'
'He, Chiu-Hui'

_publ_section_title
;
 Iron/Acetic acid Mediated Intermolecular Tandem C-C and C-N Bond
 Formation: An Easy Access to Acridinone and Quinoline Derivatives
;
_journal_name_full 'RSC Advances'
_journal_paper_doi 10.1039/C4RA06410K
_journal_year 2014
_chemical_formula_moiety 'C17 H12 N2 O'
_chemical_formula_sum 'C17 H12 N2 O'
_chemical_formula_weight 260.29
_chemical_name_systematic
;
 ?
;
_space_group_IT_number 15
_symmetry_cell_setting monoclinic
_symmetry_space_group_name_Hall '-C 2yc'
_symmetry_space_group_name_H-M 'C 1 2/c 1'
_atom_sites_solution_hydrogens geom
_atom_sites_solution_primary direct
_atom_sites_solution_secondary difmap
_audit_creation_method SHELXL-97
_cell_angle_alpha 90.00
_cell_angle_beta 97.37
_cell_angle_gamma 90.00
_cell_formula_units_Z 8
_cell_length_a 18.520
_cell_length_b 6.966
_cell_length_c 19.193
_cell_measurement_reflns_used 0
_cell_measurement_temperature 200(2)
_cell_measurement_theta_max 0
_cell_measurement_theta_min 0
_cell_volume 2455.639
_computing_molecular_graphics 'Ortep-3 for Windows (Farrugia, 1997)'
_computing_publication_material 'WinGX publication routines (Farrugia, 1999)'
_computing_structure_refinement 'SHELXL-97 (Sheldrick, 1997)'
_computing_structure_solution 'SIR2002 (Giacovazzo et al, 2003)'
_diffrn_ambient_temperature 200(2)
_diffrn_measured_fraction_theta_full 0.997
_diffrn_measured_fraction_theta_max 0.997
_diffrn_radiation_monochromator graphite
_diffrn_radiation_source 'fine-focus sealed tube'
_diffrn_radiation_type MoK\a
_diffrn_radiation_wavelength 0.71073
_diffrn_reflns_av_R_equivalents 0.0299
_diffrn_reflns_av_sigmaI/netI 0.0326
_diffrn_reflns_limit_h_max 22
_diffrn_reflns_limit_h_min -22
_diffrn_reflns_limit_k_max 6
_diffrn_reflns_limit_k_min -8
_diffrn_reflns_limit_l_max 22
_diffrn_reflns_limit_l_min -22
_diffrn_reflns_number 8373
_diffrn_reflns_theta_full 25.06
_diffrn_reflns_theta_max 25.06
_diffrn_reflns_theta_min 2.88
_exptl_absorpt_coefficient_mu 0.089
_exptl_absorpt_correction_T_max 0.9911
_exptl_absorpt_correction_T_min 0.9549
_exptl_absorpt_correction_type multi-scan
_exptl_crystal_colour colorless
_exptl_crystal_density_diffrn 1.408
_exptl_crystal_density_method 'not measured'
_exptl_crystal_description prism
_exptl_crystal_F_000 1088
_exptl_crystal_size_max 0.52
_exptl_crystal_size_mid 0.24
_exptl_crystal_size_min 0.10
_refine_diff_density_max 0.316
_refine_diff_density_min -0.375
_refine_diff_density_rms 0.148
_refine_ls_extinction_method none
_refine_ls_goodness_of_fit_ref 1.082
_refine_ls_hydrogen_treatment constr
_refine_ls_matrix_type full
_refine_ls_number_parameters 181
_refine_ls_number_reflns 2178
_refine_ls_number_restraints 0
_refine_ls_restrained_S_all 1.082
_refine_ls_R_factor_all 0.0667
_refine_ls_R_factor_gt 0.0409
_refine_ls_shift/su_max 0.000
_refine_ls_shift/su_mean 0.000
_refine_ls_structure_factor_coef Fsqd
_refine_ls_weighting_details 'calc w=1/[\s^2^(Fo^2^)+(0.0967P)^2^+0.0000P] where P=(Fo^2^+2Fc^2^)/3'
_refine_ls_weighting_scheme calc
_refine_ls_wR_factor_gt 0.1205
_refine_ls_wR_factor_ref 0.1545
_reflns_number_gt 1623
_reflns_number_total 2178
_reflns_threshold_expression >2sigma(I)
_cod_data_source_file c4ra06410k2.cif
_cod_data_source_block ch15990
_cod_original_cell_volume 2455.6
_cod_original_sg_symbol_H-M 'C 2/c'
_cod_database_code 7217232

loop_
_symmetry_equiv_pos_as_xyz
'x, y, z'
'-x, y, -z+1/2'
'x+1/2, y+1/2, z'
'-x+1/2, y+1/2, -z+1/2'
'-x, -y, -z'
'x, -y, z-1/2'
'-x+1/2, -y+1/2, -z'
'x+1/2, -y+1/2, z-1/2'

loop_
_atom_site_label
_atom_site_type_symbol
_atom_site_fract_x
_atom_site_fract_y
_atom_site_fract_z
_atom_site_U_iso_or_equiv
_atom_site_adp_type
_atom_site_occupancy
_atom_site_symmetry_multiplicity
_atom_site_calc_flag
_atom_site_refinement_flags
C1 C 0.39982(10) 0.2803(2) 0.04666(10) 0.0278(5) Uani 1 1 d .
C2 C 0.39495(9) 0.3081(2) -0.02997(9) 0.0246(4) Uani 1 1 d .
C3 C 0.32863(10) 0.3479(2) -0.06750(10) 0.0274(4) Uani 1 1 d .
H3 H 0.2864 0.3565 -0.0444 0.033 Uiso 1 1 calc R
C4 C 0.32359(9) 0.3758(2) -0.14016(9) 0.0259(4) Uani 1 1 d .
C5 C 0.25797(10) 0.4263(2) -0.18221(10) 0.0319(5) Uani 1 1 d .
H5 H 0.2143 0.4376 -0.1615 0.038 Uiso 1 1 calc R
C6 C 0.25707(10) 0.4591(2) -0.25239(10) 0.0356(5) Uani 1 1 d .
H6 H 0.2130 0.4958 -0.2801 0.043 Uiso 1 1 calc R
C7 C 0.32123(10) 0.4388(2) -0.28403(10) 0.0378(5) Uani 1 1 d .
H7 H 0.3200 0.4622 -0.3329 0.045 Uiso 1 1 calc R
C8 C 0.38517(10) 0.3860(2) -0.24537(10) 0.0343(5) Uani 1 1 d .
H8 H 0.4276 0.3697 -0.2677 0.041 Uiso 1 1 calc R
C9 C 0.38850(10) 0.3554(2) -0.17202(9) 0.0266(4) Uani 1 1 d .
C10 C 0.45674(9) 0.2906(2) -0.06581(9) 0.0238(4) Uani 1 1 d .
C11 C 0.52679(9) 0.2464(2) -0.02460(10) 0.0258(4) Uani 1 1 d .
C12 C 0.58996(10) 0.2246(2) -0.05655(10) 0.0294(4) Uani 1 1 d .
H12 H 0.5876 0.2411 -0.1059 0.035 Uiso 1 1 calc R
C13 C 0.65564(10) 0.1796(2) -0.01765(11) 0.0341(5) Uani 1 1 d .
H13 H 0.6981 0.1641 -0.0401 0.041 Uiso 1 1 calc R
C14 C 0.65901(10) 0.1572(2) 0.05447(11) 0.0352(5) Uani 1 1 d .
H14 H 0.7042 0.1269 0.0815 0.042 Uiso 1 1 calc R
C15 C 0.59757(10) 0.1785(2) 0.08760(10) 0.0326(5) Uani 1 1 d .
H15 H 0.6009 0.1632 0.1371 0.039 Uiso 1 1 calc R
C16 C 0.53045(10) 0.2223(2) 0.04862(10) 0.0264(4) Uani 1 1 d .
C17 C 0.47316(11) 0.2080(3) 0.15790(10) 0.0388(5) Uani 1 1 d .
N1 N 0.46765(8) 0.23969(17) 0.08204(8) 0.0283(4) Uani 1 1 d .
N2 N 0.45408(8) 0.31188(18) -0.13481(8) 0.0274(4) Uani 1 1 d .
O1 O 0.34598(7) 0.29242(17) 0.07778(7) 0.0374(4) Uani 1 1 d .
H17A H 0.5045 0.3044 0.1860 0.045 Uiso 1 1 d R
H17B H 0.4207 0.2190 0.1735 0.045 Uiso 1 1 d R
H17C H 0.4873 0.0757 0.1705 0.045 Uiso 1 1 d R

loop_
_atom_site_aniso_label
_atom_site_aniso_U_11
_atom_site_aniso_U_22
_atom_site_aniso_U_33
_atom_site_aniso_U_23
_atom_site_aniso_U_13
_atom_site_aniso_U_12
C1 0.0316(11) 0.0231(8) 0.0302(11) -0.0035(7) 0.0094(9) -0.0059(7)
C2 0.0277(10) 0.0191(7) 0.0282(10) -0.0026(7) 0.0082(8) -0.0038(7)
C3 0.0280(10) 0.0238(7) 0.0325(11) -0.0022(7) 0.0122(8) -0.0021(7)
C4 0.0287(10) 0.0191(7) 0.0305(11) -0.0016(7) 0.0059(8) -0.0027(7)
C5 0.0306(11) 0.0280(8) 0.0378(12) 0.0001(8) 0.0072(9) 0.0006(7)
C6 0.0348(11) 0.0318(9) 0.0389(12) 0.0049(8) -0.0002(9) -0.0015(8)
C7 0.0422(12) 0.0404(9) 0.0303(11) 0.0050(8) 0.0031(9) -0.0072(9)
C8 0.0325(11) 0.0414(10) 0.0303(12) 0.0002(8) 0.0084(9) -0.0076(8)
C9 0.0295(10) 0.0231(8) 0.0277(10) -0.0019(7) 0.0053(8) -0.0064(7)
C10 0.0288(10) 0.0186(7) 0.0249(10) -0.0037(7) 0.0065(8) -0.0059(7)
C11 0.0277(10) 0.0199(7) 0.0303(11) -0.0043(7) 0.0063(8) -0.0067(7)
C12 0.0307(11) 0.0279(8) 0.0304(11) -0.0043(7) 0.0068(8) -0.0066(7)
C13 0.0280(11) 0.0315(8) 0.0440(13) -0.0053(8) 0.0095(9) -0.0050(7)
C14 0.0284(11) 0.0313(8) 0.0440(13) 0.0012(8) -0.0027(9) -0.0052(7)
C15 0.0376(11) 0.0283(8) 0.0311(11) 0.0014(7) 0.0012(9) -0.0071(8)
C16 0.0307(10) 0.0188(7) 0.0303(11) -0.0028(7) 0.0063(8) -0.0058(7)
C17 0.0450(13) 0.0469(10) 0.0252(11) 0.0025(8) 0.0075(9) -0.0051(9)
N1 0.0337(9) 0.0281(7) 0.0241(9) 0.0001(6) 0.0073(7) -0.0046(6)
N2 0.0267(9) 0.0304(7) 0.0260(9) -0.0028(6) 0.0067(7) -0.0053(6)
O1 0.0355(8) 0.0481(7) 0.0312(8) -0.0029(6) 0.0148(6) -0.0035(6)

loop_
_atom_type_symbol
_atom_type_description
_atom_type_scat_dispersion_real
_atom_type_scat_dispersion_imag
_atom_type_scat_source
C C 0.0033 0.0016 'International Tables Vol C Tables 4.2.6.8 and 6.1.1.4'
H H 0.0000 0.0000 'International Tables Vol C Tables 4.2.6.8 and 6.1.1.4'
N N 0.0061 0.0033 'International Tables Vol C Tables 4.2.6.8 and 6.1.1.4'
O O 0.0106 0.0060 'International Tables Vol C Tables 4.2.6.8 and 6.1.1.4'

loop_
_geom_angle_atom_site_label_1
_geom_angle_atom_site_label_2
_geom_angle_atom_site_label_3
_geom_angle
O1 C1 N1 121.29(17)
O1 C1 C2 121.73(16)
N1 C1 C2 116.97(16)
C3 C2 C10 119.24(17)
C3 C2 C1 119.14(16)
C10 C2 C1 121.60(16)
C2 C3 C4 119.52(17)
C2 C3 H3 120.2
C4 C3 H3 120.2
C3 C4 C5 123.08(17)
C3 C4 C9 117.52(16)
C5 C4 C9 119.39(17)
C6 C5 C4 120.38(18)
C6 C5 H5 119.8
C4 C5 H5 119.8
C5 C6 C7 120.31(18)
C5 C6 H6 119.8
C7 C6 H6 119.8
C8 C7 C6 120.89(18)
C8 C7 H7 119.6
C6 C7 H7 119.6
C7 C8 C9 120.32(18)
C7 C8 H8 119.8
C9 C8 H8 119.8
N2 C9 C8 118.46(17)
N2 C9 C4 122.85(16)
C8 C9 C4 118.68(17)
N2 C10 C2 123.17(16)
N2 C10 C11 118.67(16)
C2 C10 C11 118.16(16)
C12 C11 C16 119.29(17)
C12 C11 C10 121.32(17)
C16 C11 C10 119.37(16)
C13 C12 C11 121.14(18)
C13 C12 H12 119.4
C11 C12 H12 119.4
C12 C13 C14 119.32(18)
C12 C13 H13 120.3
C14 C13 H13 120.3
C15 C14 C13 120.90(18)
C15 C14 H14 119.6
C13 C14 H14 119.6
C14 C15 C16 120.33(18)
C14 C15 H15 119.8
C16 C15 H15 119.8
C15 C16 N1 120.37(17)
C15 C16 C11 119.02(17)
N1 C16 C11 120.60(16)
N1 C17 H17A 113.4
N1 C17 H17B 108.8
H17A C17 H17B 106.9
N1 C17 H17C 111.7
H17A C17 H17C 112.3
H17B C17 H17C 103.0
C1 N1 C16 123.28(16)
C1 N1 C17 117.65(16)
C16 N1 C17 119.05(15)
C10 N2 C9 117.67(16)

loop_
_geom_bond_atom_site_label_1
_geom_bond_atom_site_label_2
_geom_bond_distance
C1 O1 1.229(2)
C1 N1 1.379(2)
C1 C2 1.475(2)
C2 C3 1.370(2)
C2 C10 1.414(2)
C3 C4 1.399(2)
C3 H3 0.9500
C4 C5 1.414(2)
C4 C9 1.424(2)
C5 C6 1.364(2)
C5 H5 0.9500
C6 C7 1.409(2)
C6 H6 0.9500
C7 C8 1.365(2)
C7 H7 0.9500
C8 C9 1.417(2)
C8 H8 0.9500
C9 N2 1.362(2)
C10 N2 1.327(2)
C10 C11 1.463(2)
C11 C12 1.397(2)
C11 C16 1.408(2)
C12 C13 1.379(2)
C12 H12 0.9500
C13 C14 1.386(3)
C13 H13 0.9500
C14 C15 1.381(3)
C14 H14 0.9500
C15 C16 1.400(2)
C15 H15 0.9500
C16 N1 1.404(2)
C17 N1 1.463(2)
C17 H17A 0.9994
C17 H17B 1.0548
C17 H17C 0.9802
